data_7033081
loop_
_publ_author_name
'Wei, Li'
'Wang, Guo-Ming'
'He, Huan'
'Yang, Bai-Feng'
'Yang, Guo-Yu'

_publ_section_title
;
 Series of open-framework aluminoborates containing [B5O10] clusters.
;
_journal_issue 3
_journal_name_full 'Dalton transactions (Cambridge, England : 2003)'
_journal_page_first 1420
_journal_page_last 1426
_journal_paper_doi 10.1039/c4dt02632b
_journal_volume 44
_journal_year 2015
_chemical_formula_sum 'C4.5 H14 Al B5 N2 O10'
_chemical_formula_weight 337.2
_chemical_name_systematic
; 
 ? 
;
_space_group_IT_number 19
_symmetry_cell_setting orthorhombic
_symmetry_space_group_name_Hall 'P 2ac 2ab'
_symmetry_space_group_name_H-M 'P 21 21 21'
_atom_sites_solution_primary direct
_atom_sites_solution_secondary difmap
_audit_creation_method SHELXL-97
_cell_angle_alpha 90.00
_cell_angle_beta 90.00
_cell_angle_gamma 90.00
_cell_formula_units_Z 4
_cell_length_a 9.5900(5)
_cell_length_b 10.3214(6)
_cell_length_c 13.7988(9)
_cell_measurement_reflns_used 2999
_cell_measurement_temperature 293(2)
_cell_measurement_theta_max 29.4317
_cell_measurement_theta_min 3.2473
_cell_volume 1365.84(14)
_computing_cell_refinement 'Bruker FRAMBO'
_computing_data_collection 'Bruker FRAMBO'
_computing_data_reduction 'Bruker FRAMBO'
_computing_molecular_graphics 'Bruker SHELXTL'
_computing_publication_material 'Bruker SHELXTL'
_computing_structure_refinement 'SHELXL-97 (Sheldrick, 2008)'
_computing_structure_solution 'SHELXS-97 (Sheldrick, 2008)'
_diffrn_ambient_temperature 293(2)
_diffrn_detector_area_resol_mean 10.4170
_diffrn_measured_fraction_theta_full 0.971
_diffrn_measured_fraction_theta_max 0.971
_diffrn_measurement_device_type 'Xcalibur, Atlas, Gemini ultra'
_diffrn_measurement_method '\w scans'
_diffrn_radiation_monochromator graphite
_diffrn_radiation_source 'fine-focus sealed tube'
_diffrn_radiation_type MoK\a
_diffrn_radiation_wavelength 0.71073
_diffrn_reflns_av_R_equivalents 0.0182
_diffrn_reflns_av_sigmaI/netI 0.0294
_diffrn_reflns_limit_h_max 11
_diffrn_reflns_limit_h_min -10
_diffrn_reflns_limit_k_max 12
_diffrn_reflns_limit_k_min -11
_diffrn_reflns_limit_l_max 13
_diffrn_reflns_limit_l_min -16
_diffrn_reflns_number 4430
_diffrn_reflns_theta_full 25.17
_diffrn_reflns_theta_max 25.17
_diffrn_reflns_theta_min 3.25
_exptl_absorpt_coefficient_mu 0.199
_exptl_absorpt_correction_T_max 1.00000
_exptl_absorpt_correction_T_min 0.83116
_exptl_absorpt_correction_type multi-scan
_exptl_crystal_colour colorless
_exptl_crystal_density_diffrn 1.602
_exptl_crystal_density_method 'not measured'
_exptl_crystal_description octahedral
_exptl_crystal_F_000 649
_exptl_crystal_size_max 0.3
_exptl_crystal_size_mid 0.2
_exptl_crystal_size_min 0.1
_refine_diff_density_max 0.532
_refine_diff_density_min -0.370
_refine_diff_density_rms 0.082
_refine_ls_abs_structure_details 'Flack H D (1983), Acta Cryst. A39, 876-881'
_refine_ls_abs_structure_Flack 0.0(4)
_refine_ls_extinction_coef 0.0055(18)
_refine_ls_extinction_expression Fc^*^=kFc[1+0.001xFc^2^\l^3^/sin(2\q)]^-1/4^
_refine_ls_extinction_method SHELXL
_refine_ls_goodness_of_fit_ref 0.905
_refine_ls_matrix_type full
_refine_ls_number_parameters 209
_refine_ls_number_reflns 2366
_refine_ls_number_restraints 0
_refine_ls_restrained_S_all 0.905
_refine_ls_R_factor_all 0.0537
_refine_ls_R_factor_gt 0.0503
_refine_ls_shift/su_max 0.000
_refine_ls_shift/su_mean 0.000
_refine_ls_structure_factor_coef Fsqd
_refine_ls_weighting_details 'calc w=1/[\s^2^(Fo^2^)+(0.0559P)^2^+4.3319P] where P=(Fo^2^+2Fc^2^)/3'
_refine_ls_weighting_scheme calc
_refine_ls_wR_factor_gt 0.1275
_refine_ls_wR_factor_ref 0.1296
_reflns_number_gt 2202
_reflns_number_total 2366
_reflns_threshold_expression >2sigma(I)
_cod_data_source_file c4dt02632b2.cif
_cod_data_source_block 2
_cod_depositor_comments 'Adding full bibliography for 7033081--7033082.cif.'
_cod_database_code 7033081

loop_
_symmetry_equiv_pos_as_xyz
'x, y, z'
'-x+1/2, -y, z+1/2'
'x+1/2, -y+1/2, -z'
'-x, y+1/2, -z+1/2'

loop_
_atom_site_label
_atom_site_type_symbol
_atom_site_fract_x
_atom_site_fract_y
_atom_site_fract_z
_atom_site_U_iso_or_equiv
_atom_site_adp_type
_atom_site_occupancy
_atom_site_symmetry_multiplicity
_atom_site_calc_flag
_atom_site_refinement_flags
Al1 Al 0.73717(11) 0.64322(10) 0.73731(8) 0.0189(3) Uani 1 1 d .
O1 O 0.7349(3) 0.7485(3) 0.6403(2) 0.0290(7) Uani 1 1 d .
O2 O 0.3525(3) 0.9816(3) 0.2837(2) 0.0373(8) Uani 1 1 d .
O3 O 0.4249(3) 1.0718(3) 0.7459(2) 0.0324(7) Uani 1 1 d .
O4 O 0.7153(3) 1.2754(3) 0.3413(2) 0.0290(7) Uani 1 1 d .
O5 O 0.6665(3) 0.9098(3) 0.5315(2) 0.0307(7) Uani 1 1 d .
O6 O 0.5774(3) 0.9107(3) 0.6922(2) 0.0330(7) Uani 1 1 d .
O7 O 0.5090(3) 1.0781(3) 0.5839(2) 0.0293(7) Uani 1 1 d .
O8 O 0.4769(3) 0.9689(3) 0.4317(2) 0.0317(7) Uani 1 1 d .
O9 O 0.5257(3) 1.1334(3) 0.3167(2) 0.0350(8) Uani 1 1 d .
O10 O 0.6698(3) 1.1165(3) 0.4555(2) 0.0272(7) Uani 1 1 d .
B1 B 0.6613(5) 0.8545(5) 0.6210(3) 0.0222(9) Uani 1 1 d .
B2 B 0.5007(5) 1.0216(4) 0.6733(3) 0.0241(10) Uani 1 1 d .
B3 B 0.4492(5) 1.0246(5) 0.3461(4) 0.0265(10) Uani 1 1 d .
B4 B 0.6384(5) 1.1766(4) 0.3710(3) 0.0224(10) Uani 1 1 d .
B5 B 0.5812(5) 1.0179(5) 0.5013(3) 0.0261(10) Uani 1 1 d .
N1 N -0.0347(4) 1.1436(4) 0.4085(3) 0.0367(9) Uani 1 1 d .
N2 N 0.1504(6) 0.8906(5) 0.5658(4) 0.0659(15) Uani 1 1 d .
C1 C 0.1913(16) 0.6473(14) 0.7661(11) 0.078(4) Uani 0.50 1 d P
C2 C 0.0815(5) 1.0749(5) 0.4610(4) 0.0391(11) Uani 1 1 d .
C3 C 0.0281(6) 0.9534(6) 0.5127(4) 0.0525(14) Uani 1 1 d .
C4 C 0.1008(5) 0.7858(4) 0.6318(3) 0.0323(10) Uani 1 1 d .
C5 C 0.2313(8) 0.7293(7) 0.6849(5) 0.0713(19) Uani 1 1 d .

loop_
_atom_site_aniso_label
_atom_site_aniso_U_11
_atom_site_aniso_U_22
_atom_site_aniso_U_33
_atom_site_aniso_U_23
_atom_site_aniso_U_13
_atom_site_aniso_U_12
Al1 0.0228(5) 0.0170(5) 0.0168(6) 0.0004(4) 0.0019(5) 0.0004(5)
O1 0.0398(17) 0.0233(14) 0.0240(16) 0.0048(11) 0.0037(14) 0.0067(14)
O2 0.0450(19) 0.0343(17) 0.0326(18) 0.0112(14) -0.0117(15) -0.0181(15)
O3 0.0355(16) 0.0384(17) 0.0232(17) 0.0024(13) 0.0042(13) 0.0140(14)
O4 0.0375(16) 0.0269(15) 0.0225(15) 0.0042(12) -0.0008(13) -0.0103(13)
O5 0.0435(17) 0.0283(16) 0.0203(16) 0.0029(12) 0.0045(14) 0.0063(13)
O6 0.0437(18) 0.0338(16) 0.0215(16) 0.0094(13) 0.0086(13) 0.0131(14)
O7 0.0402(17) 0.0259(14) 0.0217(15) 0.0077(12) 0.0031(13) 0.0110(13)
O8 0.0415(17) 0.0313(16) 0.0223(16) 0.0100(12) -0.0050(13) -0.0156(14)
O9 0.0436(17) 0.0320(16) 0.0296(17) 0.0159(14) -0.0167(14) -0.0183(15)
O10 0.0343(15) 0.0257(16) 0.0215(15) 0.0052(12) -0.0050(12) -0.0063(12)
B1 0.026(2) 0.021(2) 0.020(2) 0.0022(19) -0.0002(18) -0.0029(19)
B2 0.027(2) 0.023(2) 0.022(3) 0.0047(18) 0.0030(19) 0.0014(19)
B3 0.030(2) 0.025(2) 0.025(3) 0.002(2) -0.001(2) -0.001(2)
B4 0.027(2) 0.021(2) 0.019(2) -0.0005(17) 0.0009(19) -0.0011(18)
B5 0.035(3) 0.027(2) 0.016(2) 0.0054(19) 0.0014(19) -0.003(2)
N1 0.041(2) 0.034(2) 0.034(2) -0.0002(18) -0.0077(17) 0.0025(18)
N2 0.081(4) 0.059(3) 0.057(3) -0.004(3) -0.003(3) -0.001(3)
C1 0.084(9) 0.062(8) 0.087(10) 0.016(8) -0.009(8) 0.016(7)
C2 0.047(3) 0.030(2) 0.040(3) -0.002(2) -0.012(2) 0.001(2)
C3 0.044(3) 0.050(3) 0.063(4) 0.018(3) -0.003(3) 0.004(3)
C4 0.051(3) 0.019(2) 0.027(2) 0.0031(17) 0.007(2) 0.0051(19)
C5 0.077(5) 0.071(4) 0.066(4) 0.005(3) -0.006(4) 0.020(4)

loop_
_atom_type_symbol
_atom_type_description
_atom_type_scat_dispersion_real
_atom_type_scat_dispersion_imag
_atom_type_scat_source
C C 0.0033 0.0016 'International Tables Vol C Tables 4.2.6.8 and 6.1.1.4'
H H 0.0000 0.0000 'International Tables Vol C Tables 4.2.6.8 and 6.1.1.4'
Al Al 0.0645 0.0514 'International Tables Vol C Tables 4.2.6.8 and 6.1.1.4'
B B 0.0013 0.0007 'International Tables Vol C Tables 4.2.6.8 and 6.1.1.4'
N N 0.0061 0.0033 'International Tables Vol C Tables 4.2.6.8 and 6.1.1.4'
O O 0.0106 0.0060 'International Tables Vol C Tables 4.2.6.8 and 6.1.1.4'

loop_
_geom_angle_atom_site_label_1
_geom_angle_atom_site_label_2
_geom_angle_atom_site_label_3
_geom_angle
_geom_angle_site_symmetry_1
_geom_angle_site_symmetry_3
O2 Al1 O3 106.27(17) 3_566 4_646
O2 Al1 O4 109.56(17) 3_566 2_675
O3 Al1 O4 109.41(15) 4_646 2_675
O2 Al1 O1 110.39(15) 3_566 .
O3 Al1 O1 111.11(16) 4_646 .
O4 Al1 O1 110.02(15) 2_675 .
B1 O1 Al1 132.9(3) . .
B3 O2 Al1 143.1(3) . 3_466
B2 O3 Al1 138.5(3) . 4_656
B4 O4 Al1 141.3(3) . 2_674
B1 O5 B5 124.4(3) . .
B2 O6 B1 121.1(3) . .
B2 O7 B5 123.1(3) . .
B3 O8 B5 124.1(3) . .
B4 O9 B3 120.6(3) . .
B4 O10 B5 124.0(3) . .
O1 B1 O5 120.5(4) . .
O1 B1 O6 120.5(4) . .
O5 B1 O6 119.0(4) . .
O3 B2 O7 122.7(4) . .
O3 B2 O6 117.8(4) . .
O7 B2 O6 119.4(4) . .
O8 B3 O2 124.1(4) . .
O8 B3 O9 119.7(4) . .
O2 B3 O9 116.2(4) . .
O4 B4 O10 119.7(4) . .
O4 B4 O9 120.9(4) . .
O10 B4 O9 119.3(4) . .
O8 B5 O5 107.8(4) . .
O8 B5 O7 109.3(4) . .
O5 B5 O7 111.7(3) . .
O8 B5 O10 110.4(3) . .
O5 B5 O10 109.4(4) . .
O7 B5 O10 108.2(3) . .
C4 N2 C3 110.8(5) . .
N1 C2 C3 111.3(4) . .
N2 C3 C2 108.3(5) . .
N2 C4 C5 107.5(5) . .
C1 C5 C4 111.5(8) . .

loop_
_geom_bond_atom_site_label_1
_geom_bond_atom_site_label_2
_geom_bond_distance
_geom_bond_site_symmetry_2
Al1 O2 1.722(3) 3_566
Al1 O3 1.736(3) 4_646
Al1 O4 1.723(3) 2_675
Al1 O1 1.725(3) .
O1 B1 1.329(5) .
O2 B3 1.342(6) .
O2 Al1 1.722(3) 3_466
O3 B2 1.342(5) .
O3 Al1 1.736(3) 4_656
O4 B4 1.324(5) .
O4 Al1 1.723(3) 2_674
O5 B1 1.361(5) .
O5 B5 1.446(6) .
O6 B2 1.385(5) .
O6 B1 1.396(5) .
O7 B2 1.367(5) .
O7 B5 1.471(6) .
O8 B3 1.339(6) .
O8 B5 1.477(6) .
O9 B4 1.389(5) .
O9 B3 1.402(6) .
O10 B4 1.355(5) .
O10 B5 1.468(5) .
N1 C2 1.506(6) .
N2 C4 1.492(7) .
N2 C3 1.528(8) .
C1 C5 1.456(16) .
C2 C3 1.530(8) .
C4 C5 1.564(8) .
